data_2020267
loop_
_publ_author_name
'Kato, K.'
'Takayama-Muromachi, E.'
'Kanke, Y.'

_publ_section_title
;
 Die Struktur der Kupfer-Vanadiumbronze Cu.261 V2 O5: Eine Verfeinerung
;
_journal_name_full 'Acta Crystallographica C (39,1983-)'
_journal_page_first 1845
_journal_page_last 1847
_journal_volume 45
_journal_year 1989
_chemical_formula_sum 'Cu0.261 O5 V2'
_chemical_name_systematic 'Cu.261 (V2 O5)'
_space_group_IT_number 12
_symmetry_space_group_name_Hall '-C 2y'
_symmetry_space_group_name_H-M 'C 1 2/m 1'
_cell_angle_alpha 90
_cell_angle_beta 107.25
_cell_angle_gamma 90
_cell_formula_units_Z 6
_cell_length_a 15.2403
_cell_length_b 3.6145
_cell_length_c 10.1009
_cell_volume 531.391
_citation_journal_id_ASTM ACSCEE
_cod_data_source_file Kato_ACSCEE_1989_862.cif
_cod_data_source_block Cu0.261O5V2
_cod_original_cell_volume 531.3911
_cod_database_code 2020267

loop_
_symmetry_equiv_pos_as_xyz
x,y,z
-x,y,-z
-x,-y,-z
x,-y,z
x+1/2,y+1/2,z
-x+1/2,y+1/2,-z
-x+1/2,-y+1/2,-z
x+1/2,-y+1/2,z

loop_
_atom_site_label
_atom_site_type_symbol
_atom_site_fract_x
_atom_site_fract_y
_atom_site_fract_z
_atom_site_occupancy
_atom_site_U_iso_or_equiv
V1 V+5 0.33494 0 0.09616 1 0.0
V2 V+5 0.114 0 0.11994 1 0.0
O3 O-2 0.63291 0 0.08138 1 0.0
O7 O-2 0.2452 0 0.57583 1 0.0
O1 O-2 0 0 0 1 0.0
O6 O-2 0.09979 0 0.27175 1 0.0
O5 O-2 0.26079 0 0.22154 1 0.0
O4 O-2 0.43403 0 0.20721 1 0.0
V3 V+4 0.28681 0 0.40681 1 0.0
O8 O-2 0.39622 0 0.46063 1 0.0
Cu1 Cu+1 0.52952 0 0.361 0.3915 0.0
O2 O-2 0.81322 0 0.05073 1 0.0
